data_4111862
loop_
_publ_author_name
'Christiane Marti'
'Erick M. Carreira'

_publ_section_title
;
 Total Synthesis of (-)-Spirotryprostatin B: Synthesis and Related Studies
;
_journal_name_full 'Journal of the American Chemical Society'
_journal_page_first 11505
_journal_page_last 11515
_journal_paper_doi 10.1021/ja0518880
_journal_volume 127
_journal_year 2005
_chemical_formula_moiety 'C35 H51 N3 O4 Si'
_chemical_formula_sum 'C35 H51 N3 O4 Si'
_chemical_formula_weight 605.88
_chemical_name_systematic
;
  ?
;
_space_group_IT_number 4
_symmetry_cell_setting monoclinic
_symmetry_space_group_name_Hall 'P 2yb'
_symmetry_space_group_name_H-M 'P 1 21 1'
_atom_sites_solution_hydrogens geom
_atom_sites_solution_primary direct
_atom_sites_solution_secondary difmap
_audit_creation_method SHELXL-97
_cell_angle_alpha 90.00
_cell_angle_beta 104.26(2)
_cell_angle_gamma 90.00
_cell_formula_units_Z 2
_cell_length_a 12.642(2)
_cell_length_b 11.274(2)
_cell_length_c 13.052(4)
_cell_measurement_reflns_used 18
_cell_measurement_temperature 223(2)
_cell_measurement_theta_max 24.30
_cell_measurement_theta_min 17.70
_cell_volume 1802.9(7)
_computing_cell_refinement 'CAD4 VMS-software (Nonius, 1989)'
_computing_data_collection 'CAD4 VMS-software (Nonius, 1989)'
_computing_data_reduction 'MOLEN VMS-software (Nonius, 1990)'
_computing_molecular_graphics 'ORTEP (Johnson,1976)'
_computing_publication_material SHELXL97
_computing_structure_refinement 'SHELXL97 (Sheldrick, 1997)'
_computing_structure_solution 'SIR92 (Altomare et al.,1994)'
_diffrn_ambient_temperature 223(2)
_diffrn_measured_fraction_theta_full 0.998
_diffrn_measured_fraction_theta_max 0.998
_diffrn_measurement_device_type 'NONIUS CAD4'
_diffrn_measurement_method \q/\q
_diffrn_radiation_monochromator graphite
_diffrn_radiation_source 'fine-focus sealed tube'
_diffrn_radiation_type CuK\a
_diffrn_radiation_wavelength 1.54180
_diffrn_reflns_av_R_equivalents 0.021
_diffrn_reflns_av_sigmaI/netI 0.0211
_diffrn_reflns_limit_h_max 14
_diffrn_reflns_limit_h_min 0
_diffrn_reflns_limit_k_max 13
_diffrn_reflns_limit_k_min 0
_diffrn_reflns_limit_l_max 14
_diffrn_reflns_limit_l_min -15
_diffrn_reflns_number 3396
_diffrn_reflns_theta_full 64.99
_diffrn_reflns_theta_max 64.99
_diffrn_reflns_theta_min 3.49
_diffrn_standards_decay_% 2.100
_diffrn_standards_interval_time '167 min.'
_diffrn_standards_number 2
_exptl_absorpt_coefficient_mu 0.875
_exptl_absorpt_correction_T_max 0.9333
_exptl_absorpt_correction_T_min 0.8445
_exptl_absorpt_correction_type 'no correction'
_exptl_crystal_colour colorless
_exptl_crystal_density_diffrn 1.116
_exptl_crystal_description 'Cut fragment'
_exptl_crystal_F_000 656
_exptl_crystal_size_max 0.20
_exptl_crystal_size_mid 0.10
_exptl_crystal_size_min 0.08
_refine_diff_density_max 0.633
_refine_diff_density_min -0.318
_refine_diff_density_rms 0.059
_refine_ls_abs_structure_details 'Flack H D (1983), Acta Cryst. A39, 876-881'
_refine_ls_abs_structure_Flack -0.05(5)
_refine_ls_extinction_coef 0.0038(9)
_refine_ls_extinction_expression Fc^*^=kFc[1+0.001xFc^2^\l^3^/sin(2\q)]^-1/4^
_refine_ls_extinction_method SHELXL97
_refine_ls_goodness_of_fit_ref 1.055
_refine_ls_hydrogen_treatment 'H-atoms riding'
_refine_ls_matrix_type full
_refine_ls_number_parameters 464
_refine_ls_number_reflns 3237
_refine_ls_number_restraints 1
_refine_ls_restrained_S_all 1.055
_refine_ls_R_factor_all 0.0598
_refine_ls_R_factor_gt 0.0564
_refine_ls_shift/su_max 0.119
_refine_ls_shift/su_mean 0.013
_refine_ls_structure_factor_coef Fsqd
_refine_ls_weighting_scheme calc
_refine_ls_wR_factor_gt 0.1601
_refine_ls_wR_factor_ref 0.1683
_reflns_number_gt 3015
_reflns_number_total 3237
_reflns_threshold_expression >2sigma(I)
_cod_data_source_file ja0518880si20050405_034251.cif
_cod_data_source_block meyers1
_cod_database_code 4111862
_refine_ls_weigthing_details 'w=1/[\s^2^(Fo^2^)+(0.1461P)^2^+0.1271P] where P=(Fo^2^+2Fc^2^)/3'

loop_
_symmetry_equiv_pos_as_xyz
'x, y, z'
'-x, y+1/2, -z'

loop_
_atom_site_label
_atom_site_type_symbol
_atom_site_fract_x
_atom_site_fract_y
_atom_site_fract_z
_atom_site_U_iso_or_equiv
_atom_site_adp_type
_atom_site_occupancy
_atom_site_calc_flag
_atom_site_refinement_flags
Si1 Si 0.82401(8) 0.86425(10) 0.36140(7) 0.0562(3) Uani 1 d .
N1 N 0.3068(2) 0.6279(3) 0.0840(3) 0.0568(7) Uani 1 d .
H1A H 0.2550 0.5759 0.0642 0.086(16) Uiso 1 calc R
C2 C 0.3715(2) 0.6661(3) 0.0220(3) 0.0454(7) Uani 1 d .
C3 C 0.4514(2) 0.7587(3) 0.0856(3) 0.0428(6) Uani 1 d .
C4 C 0.4196(3) 0.7612(3) 0.1897(3) 0.0520(8) Uani 1 d .
C5 C 0.3328(3) 0.6815(4) 0.1826(3) 0.0601(9) Uani 1 d .
C6 C 0.4572(4) 0.8278(5) 0.2789(3) 0.0678(11) Uani 1 d .
H6A H 0.5135 0.8835 0.2832 0.081(16) Uiso 1 calc R
C7 C 0.4086(5) 0.8098(6) 0.3640(4) 0.0902(17) Uani 1 d .
H7A H 0.4344 0.8521 0.4273 0.089(16) Uiso 1 calc R
C8 C 0.3234(5) 0.7307(8) 0.3553(4) 0.103(2) Uani 1 d .
H8A H 0.2912 0.7214 0.4125 0.101(18) Uiso 1 calc R
C9 C 0.2854(4) 0.6665(6) 0.2664(5) 0.0824(15) Uani 1 d .
H9A H 0.2277 0.6126 0.2617 0.12(3) Uiso 1 calc R
O10 O 0.3703(2) 0.6280(2) -0.0657(2) 0.0565(6) Uani 1 d .
C11 C 0.4476(2) 0.8806(3) 0.0305(3) 0.0445(7) Uani 1 d .
H11A H 0.4793 0.9420 0.0820 0.065(12) Uiso 1 calc R
H11B H 0.3720 0.9025 -0.0033 0.061(12) Uiso 1 calc R
C12 C 0.5146(2) 0.8678(3) -0.0532(2) 0.0428(6) Uani 1 d .
H12A H 0.5620 0.9382 -0.0500 0.047(10) Uiso 1 calc R
N13 N 0.5840(2) 0.7621(2) -0.0144(2) 0.0429(6) Uani 1 d .
C14 C 0.5692(2) 0.7169(3) 0.0871(2) 0.0403(6) Uani 1 d .
H14A H 0.5722 0.6292 0.0875 0.043(9) Uiso 1 calc R
C15 C 0.6525(2) 0.7638(3) 0.1771(3) 0.0471(7) Uani 1 d .
C16 C 0.7209(3) 0.8038(4) 0.2494(3) 0.0542(8) Uani 1 d .
C17 C 0.8553(5) 1.0148(6) 0.3283(6) 0.0989(18) Uani 1 d .
H17A H 0.9159 1.0438 0.3863 0.077(15) Uiso 1 calc R
C18 C 0.7569(7) 1.0988(7) 0.3216(7) 0.120(2) Uani 1 d .
H18A H 0.7351 1.0951 0.3878 0.199 Uiso 1 d R
H18B H 0.6967 1.0733 0.2643 0.166 Uiso 1 d R
H18C H 0.7766 1.1797 0.3090 0.300 Uiso 1 d R
C19 C 0.8941(7) 1.0197(8) 0.2261(7) 0.124(3) Uani 1 d .
H19A H 0.9568 0.9682 0.2325 0.24(6) Uiso 1 calc R
H19B H 0.9142 1.1005 0.2137 0.29(8) Uiso 1 calc R
H19C H 0.8357 0.9936 0.1674 0.16(4) Uiso 1 calc R
C20 C 0.7516(8) 0.8563(8) 0.4729(6) 0.077(2) Uani 0.60 d P
C21 C 0.7028(10) 0.7344(11) 0.4868(7) 0.098(3) Uani 0.60 d P
C22 C 0.8232(11) 0.9098(12) 0.5765(6) 0.112(4) Uani 0.60 d P
C20' C 0.7606(12) 0.9817(17) 0.4378(11) 0.098(4) Uani 0.40 d P
C21' C 0.6856(17) 0.911(3) 0.5030(14) 0.135(9) Uani 0.40 d P
C22' C 0.6865(19) 1.070(2) 0.3680(19) 0.124(6) Uani 0.40 d P
C23 C 0.9496(7) 0.7658(10) 0.3786(10) 0.099(3) Uani 0.60 d P
C24 C 0.9281(11) 0.6394(12) 0.3891(14) 0.244(9) Uani 1 d .
C25 C 1.0499(7) 0.8187(19) 0.4585(12) 0.148(7) Uani 0.60 d P
C23' C 0.8832(16) 0.7449(17) 0.4580(12) 0.105(5) Uani 0.40 d P
C25' C 0.9810(18) 0.790(2) 0.5510(14) 0.128(7) Uani 0.40 d P
C26 C 0.4431(2) 0.8558(3) -0.1634(2) 0.0471(7) Uani 1 d .
H26A H 0.3987 0.7881 -0.1801 0.050(10) Uiso 1 calc R
C27 C 0.4400(3) 0.9356(4) -0.2374(3) 0.0581(8) Uani 1 d .
H27A H 0.4880 1.0004 -0.2217 0.046(9) Uiso 1 calc R
C28 C 0.3634(5) 0.9290(7) -0.3464(4) 0.0938(16) Uani 1 d .
H28A H 0.3746 0.9975 -0.3875 0.169 Uiso 1 calc R
H28B H 0.2885 0.9281 -0.3402 0.309 Uiso 1 calc R
H28C H 0.3780 0.8572 -0.3816 0.300 Uiso 1 calc R
C29 C 0.6640(2) 0.7138(3) -0.0530(3) 0.0470(7) Uani 1 d .
O30 O 0.7201(2) 0.6332(3) -0.0094(2) 0.0612(7) Uani 1 d .
C31 C 0.6770(2) 0.7620(4) -0.1589(3) 0.0515(8) Uani 1 d .
H31A H 0.6451 0.8424 -0.1723 0.073(13) Uiso 1 calc R
C32 C 0.6244(3) 0.6773(5) -0.2483(4) 0.0690(11) Uani 1 d .
H32A H 0.6004 0.7198 -0.3156 0.074(14) Uiso 1 calc R
H32B H 0.5617 0.6364 -0.2330 0.071(13) Uiso 1 calc R
C33 C 0.7164(4) 0.5899(5) -0.2516(5) 0.0785(13) Uani 1 d .
H33A H 0.7188 0.5256 -0.2005 0.16(4) Uiso 1 calc R
H33B H 0.7059 0.5554 -0.3223 0.200 Uiso 1 calc R
C34 C 0.8200(3) 0.6625(4) -0.2232(4) 0.0628(9) Uani 1 d .
H34A H 0.8804 0.6164 -0.1799 0.073(13) Uiso 1 calc R
H34B H 0.8405 0.6902 -0.2868 0.084(16) Uiso 1 calc R
N35 N 0.7914(2) 0.7623(3) -0.1634(2) 0.0505(7) Uani 1 d .
C36 C 0.8586(3) 0.8482(3) -0.1160(3) 0.0506(7) Uani 1 d .
O37 O 0.8325(2) 0.9250(3) -0.0611(3) 0.0681(7) Uani 1 d .
O38 O 0.95600(18) 0.8376(3) -0.1385(2) 0.0582(6) Uani 1 d .
C39 C 1.0482(3) 0.9168(4) -0.0910(4) 0.0716(12) Uani 1 d .
C40 C 1.0171(4) 1.0459(5) -0.1109(9) 0.129(4) Uani 1 d .
H40A H 0.9942 1.0601 -0.1864 0.24(7) Uiso 1 calc R
H40B H 1.0796 1.0955 -0.0802 0.22(5) Uiso 1 calc R
H40C H 0.9577 1.0648 -0.0787 0.091(18) Uiso 1 calc R
C41 C 1.1331(3) 0.8810(7) -0.1474(5) 0.0914(17) Uani 1 d .
H41A H 1.1518 0.7982 -0.1330 0.10(2) Uiso 1 calc R
H41B H 1.1978 0.9295 -0.1228 0.087(15) Uiso 1 calc R
H41C H 1.1047 0.8922 -0.2229 0.095(19) Uiso 1 calc R
C42 C 1.0856(5) 0.8883(8) 0.0247(5) 0.105(2) Uani 1 d .
H42A H 1.1055 0.8051 0.0334 0.14(3) Uiso 1 calc R
H42B H 1.0271 0.9045 0.0588 0.079(15) Uiso 1 calc R
H42C H 1.1484 0.9368 0.0566 0.16(4) Uiso 1 calc R

loop_
_atom_site_aniso_label
_atom_site_aniso_U_11
_atom_site_aniso_U_22
_atom_site_aniso_U_33
_atom_site_aniso_U_23
_atom_site_aniso_U_13
_atom_site_aniso_U_12
Si1 0.0512(5) 0.0631(6) 0.0486(5) -0.0005(4) 0.0013(3) 0.0001(4)
N1 0.0419(14) 0.0539(17) 0.0768(19) 0.0107(16) 0.0185(13) -0.0054(13)
C2 0.0348(14) 0.0387(15) 0.0612(19) 0.0086(14) 0.0090(12) 0.0013(12)
C3 0.0366(14) 0.0384(15) 0.0543(16) 0.0015(13) 0.0126(12) 0.0008(12)
C4 0.0497(17) 0.0502(17) 0.0590(18) 0.0049(15) 0.0192(14) 0.0114(15)
C5 0.0513(18) 0.060(2) 0.075(2) 0.0195(18) 0.0266(17) 0.0122(16)
C6 0.071(2) 0.075(3) 0.0586(19) -0.0042(19) 0.0180(17) 0.018(2)
C7 0.102(3) 0.111(4) 0.063(2) 0.001(3) 0.030(2) 0.039(4)
C8 0.113(4) 0.137(6) 0.080(3) 0.025(4) 0.061(3) 0.030(4)
C9 0.071(3) 0.095(4) 0.094(3) 0.027(3) 0.046(2) 0.006(3)
O10 0.0563(13) 0.0464(13) 0.0638(14) -0.0040(12) 0.0091(11) -0.0136(11)
C11 0.0407(14) 0.0361(15) 0.0568(16) 0.0001(13) 0.0123(12) 0.0031(12)
C12 0.0351(13) 0.0350(14) 0.0577(16) 0.0014(14) 0.0103(11) -0.0007(13)
N13 0.0345(11) 0.0397(13) 0.0550(14) 0.0046(11) 0.0123(10) 0.0032(10)
C14 0.0342(13) 0.0341(13) 0.0526(16) 0.0018(12) 0.0109(11) -0.0010(12)
C15 0.0414(15) 0.0443(16) 0.0540(16) 0.0053(14) 0.0086(14) 0.0040(13)
C16 0.0468(16) 0.0535(19) 0.0574(18) 0.0035(15) 0.0039(14) -0.0012(15)
C17 0.092(4) 0.085(4) 0.109(4) 0.004(3) 0.003(3) -0.011(3)
C18 0.146(7) 0.078(4) 0.125(5) 0.008(4) 0.007(5) 0.023(4)
C19 0.103(5) 0.113(6) 0.169(7) 0.056(5) 0.058(5) -0.003(4)
C20 0.115(6) 0.066(4) 0.059(3) -0.014(3) 0.036(4) -0.011(4)
C21 0.135(8) 0.095(7) 0.070(5) 0.001(5) 0.038(5) -0.036(6)
C22 0.182(11) 0.101(7) 0.049(4) -0.015(4) 0.022(5) -0.012(8)
C20' 0.090(9) 0.107(11) 0.080(8) -0.010(8) -0.010(7) -0.012(8)
C21' 0.122(13) 0.20(3) 0.089(10) -0.018(14) 0.029(9) -0.003(17)
C22' 0.120(14) 0.111(14) 0.134(15) 0.003(12) 0.017(11) 0.023(13)
C23 0.061(4) 0.079(5) 0.132(8) -0.011(6) -0.027(5) 0.024(4)
C24 0.180(9) 0.124(9) 0.337(18) -0.057(10) -0.112(11) 0.081(8)
C25 0.053(5) 0.196(17) 0.160(12) -0.036(12) -0.039(6) 0.028(8)
C23' 0.125(12) 0.097(11) 0.079(8) 0.003(8) -0.001(8) -0.009(10)
C25' 0.123(13) 0.147(19) 0.090(10) 0.015(11) -0.020(10) 0.029(13)
C26 0.0393(14) 0.0452(16) 0.0555(16) 0.0035(15) 0.0092(12) 0.0016(13)
C27 0.064(2) 0.0523(19) 0.0578(18) 0.0053(16) 0.0139(15) 0.0055(17)
C28 0.117(4) 0.095(4) 0.059(2) 0.014(3) 0.001(2) 0.014(3)
C29 0.0350(14) 0.0450(16) 0.0607(18) 0.0010(14) 0.0111(13) 0.0006(14)
O30 0.0467(12) 0.0594(16) 0.0807(16) 0.0115(14) 0.0215(11) 0.0180(12)
C31 0.0320(14) 0.0565(19) 0.069(2) 0.0012(17) 0.0187(13) -0.0023(14)
C32 0.0482(18) 0.092(3) 0.067(2) -0.006(2) 0.0148(16) -0.013(2)
C33 0.074(3) 0.075(3) 0.087(3) -0.023(2) 0.020(2) -0.020(2)
C34 0.0526(19) 0.061(2) 0.079(2) -0.0161(19) 0.0240(17) -0.0043(18)
N35 0.0367(13) 0.0497(15) 0.0696(16) -0.0078(14) 0.0220(12) -0.0037(12)
C36 0.0382(14) 0.0513(19) 0.0641(18) -0.0004(16) 0.0161(13) 0.0040(14)
O37 0.0519(14) 0.0611(16) 0.0911(18) -0.0204(15) 0.0173(13) 0.0126(13)
O38 0.0352(11) 0.0584(16) 0.0827(16) -0.0117(12) 0.0178(10) -0.0036(10)
C39 0.0398(18) 0.057(2) 0.110(3) -0.012(2) 0.0035(18) -0.0055(17)
C40 0.051(2) 0.052(3) 0.270(11) -0.003(4) 0.010(4) -0.012(2)
C41 0.0407(19) 0.109(4) 0.127(4) -0.008(4) 0.025(2) -0.017(2)
C42 0.069(3) 0.127(6) 0.107(4) -0.033(4) -0.001(3) 0.007(3)

loop_
_atom_type_symbol
_atom_type_description
_atom_type_scat_dispersion_real
_atom_type_scat_dispersion_imag
_atom_type_scat_source
C C 0.0181 0.0091 'International Tables Vol C Tables 4.2.6.8 and 6.1.1.4'
H H 0.0000 0.0000 'International Tables Vol C Tables 4.2.6.8 and 6.1.1.4'
N N 0.0311 0.0180 'International Tables Vol C Tables 4.2.6.8 and 6.1.1.4'
O O 0.0492 0.0322 'International Tables Vol C Tables 4.2.6.8 and 6.1.1.4'
Si Si 0.2541 0.3302 'International Tables Vol C Tables 4.2.6.8 and 6.1.1.4'

loop_
_geom_angle_atom_site_label_1
_geom_angle_atom_site_label_2
_geom_angle_atom_site_label_3
_geom_angle
C17 Si1 C16 108.1(2)
C17 Si1 C23' 139.2(6)
C16 Si1 C23' 111.0(5)
C17 Si1 C20 113.5(4)
C16 Si1 C20 102.2(3)
C23' Si1 C20 68.8(7)
C17 Si1 C23 110.4(4)
C16 Si1 C23 106.6(3)
C23' Si1 C23 46.9(7)
C20 Si1 C23 115.2(5)
C17 Si1 C20' 68.1(6)
C16 Si1 C20' 111.1(4)
C23' Si1 C20' 106.9(8)
C20 Si1 C20' 45.8(6)
C23 Si1 C20' 140.6(5)
C2 N1 C5 112.1(3)
O10 C2 N1 125.4(3)
O10 C2 C3 126.7(3)
N1 C2 C3 107.7(3)
C4 C3 C11 114.7(3)
C4 C3 C2 102.3(3)
C11 C3 C2 114.2(3)
C4 C3 C14 117.4(3)
C11 C3 C14 101.2(2)
C2 C3 C14 107.4(2)
C6 C4 C5 120.7(4)
C6 C4 C3 131.5(4)
C5 C4 C3 107.8(3)
C9 C5 N1 129.2(4)
C9 C5 C4 120.7(5)
N1 C5 C4 110.1(3)
C4 C6 C7 117.6(5)
C8 C7 C6 120.7(5)
C9 C8 C7 121.4(4)
C8 C9 C5 118.9(5)
C3 C11 C12 106.7(2)
N13 C12 C26 114.7(3)
N13 C12 C11 102.3(2)
C26 C12 C11 112.3(2)
C29 N13 C14 117.9(3)
C29 N13 C12 128.8(3)
C14 N13 C12 112.8(2)
C15 C14 N13 111.7(2)
C15 C14 C3 113.3(3)
N13 C14 C3 102.5(2)
C16 C15 C14 178.7(4)
C15 C16 Si1 179.0(3)
C19 C17 C18 110.7(6)
C19 C17 Si1 112.1(5)
C18 C17 Si1 111.4(5)
C22' C18 C17 118.4(12)
C22' C18 C20' 48.8(12)
C17 C18 C20' 71.6(6)
C21' C20 C20' 73.8(18)
C21' C20 C21 95.3(17)
C20' C20 C21 160.6(11)
C21' C20 C22 79.3(12)
C20' C20 C22 80.1(8)
C21 C20 C22 114.2(8)
C21' C20 Si1 137.9(15)
C20' C20 Si1 68.6(7)
C21 C20 Si1 114.5(6)
C22 C20 Si1 111.2(7)
C20 C21 C21' 35.6(7)
C20 C22 C21' 41.1(9)
C20 C22 C20' 48.8(7)
C21' C22 C20' 51.5(10)
C20 C20' C22' 136.4(16)
C20 C20' C21' 44.1(13)
C22' C20' C21' 106.4(18)
C20 C20' C22 51.1(7)
C22' C20' C22 151.4(16)
C21' C20' C22 58.0(10)
C20 C20' Si1 65.6(8)
C22' C20' Si1 114.4(13)
C21' C20' Si1 107.6(15)
C22 C20' Si1 93.9(9)
C20 C20' C18 149.8(10)
C22' C20' C18 38.1(11)
C21' C20' C18 144.0(13)
C22 C20' C18 154.1(10)
Si1 C20' C18 89.8(7)
C20 C21' C20' 62.1(12)
C20 C21' C22 59.6(11)
C20' C21' C22 70.5(11)
C20 C21' C21 49.1(14)
C20' C21' C21 109.5(15)
C22 C21' C21 86.0(14)
C18 C22' C20' 93.1(16)
C24 C23 C23' 68.6(13)
C24 C23 C25 116.9(11)
C23' C23 C25 95.7(11)
C24 C23 Si1 114.2(9)
C23' C23 Si1 65.3(8)
C25 C23 Si1 112.1(9)
C23 C24 C23' 56.8(9)
C23 C25 C25' 85.8(11)
C23 C23' C25' 90.9(14)
C23 C23' C24 54.6(10)
C25' C23' C24 109.6(16)
C23 C23' Si1 67.7(7)
C25' C23' Si1 113.1(15)
C24 C23' Si1 106.4(10)
C23' C25' C25 87.5(12)
C27 C26 C12 122.9(3)
C26 C27 C28 123.6(4)
O30 C29 N13 122.4(3)
O30 C29 C31 120.8(3)
N13 C29 C31 116.8(3)
N35 C31 C32 102.6(3)
N35 C31 C29 111.4(3)
C32 C31 C29 110.1(3)
C31 C32 C33 103.5(3)
C34 C33 C32 105.2(4)
N35 C34 C33 103.6(3)
C36 N35 C34 126.3(3)
C36 N35 C31 120.4(3)
C34 N35 C31 113.3(3)
O37 C36 N35 123.6(3)
O37 C36 O38 126.1(3)
N35 C36 O38 110.4(3)
C36 O38 C39 121.7(3)
O38 C39 C41 102.5(4)
O38 C39 C42 108.3(4)
C41 C39 C42 110.5(5)
O38 C39 C40 111.4(4)
C41 C39 C40 111.2(6)
C42 C39 C40 112.5(7)

loop_
_geom_bond_atom_site_label_1
_geom_bond_atom_site_label_2
_geom_bond_distance
Si1 C17 1.818(7)
Si1 C16 1.834(4)
Si1 C23' 1.870(18)
Si1 C20 1.903(7)
Si1 C23 1.904(9)
Si1 C20' 1.945(19)
N1 C2 1.354(4)
N1 C5 1.386(6)
C2 O10 1.219(4)
C2 C3 1.545(4)
C3 C4 1.510(5)
C3 C11 1.546(4)
C3 C14 1.558(4)
C4 C6 1.367(6)
C4 C5 1.403(6)
C5 C9 1.382(6)
C6 C7 1.411(7)
C7 C8 1.381(10)
C8 C9 1.352(10)
C11 C12 1.545(4)
C12 N13 1.492(4)
C12 C26 1.505(4)
N13 C29 1.351(4)
N13 C14 1.473(4)
C14 C15 1.469(4)
C15 C16 1.200(5)
C17 C19 1.531(10)
C17 C18 1.549(10)
C18 C22' 1.24(3)
C18 C20' 2.00(2)
C20 C21' 1.18(3)
C20 C20' 1.50(2)
C20 C21 1.536(14)
C20 C22 1.551(12)
C21 C21' 2.02(4)
C22 C21' 1.77(2)
C22 C20' 1.963(19)
C20' C22' 1.51(3)
C20' C21' 1.63(3)
C23 C24 1.46(2)
C23 C23' 1.50(2)
C23 C25 1.549(14)
C24 C23' 1.67(2)
C25 C25' 1.68(2)
C23' C25' 1.59(3)
C26 C27 1.313(5)
C27 C28 1.514(6)
C29 O30 1.205(4)
C29 C31 1.531(5)
C31 N35 1.462(4)
C31 C32 1.528(6)
C32 C33 1.533(7)
C33 C34 1.511(6)
C34 N35 1.465(5)
N35 C36 1.336(5)
C36 O37 1.219(5)
C36 O38 1.340(4)
O38 C39 1.478(5)
C39 C41 1.499(7)
C39 C42 1.502(8)
C39 C40 1.512(7)

loop_
_geom_torsion_atom_site_label_1
_geom_torsion_atom_site_label_2
_geom_torsion_atom_site_label_3
_geom_torsion_atom_site_label_4
_geom_torsion
C5 N1 C2 O10 175.3(3)
C5 N1 C2 C3 -0.7(4)
O10 C2 C3 C4 -175.0(3)
N1 C2 C3 C4 0.9(3)
O10 C2 C3 C11 60.5(4)
N1 C2 C3 C11 -123.6(3)
O10 C2 C3 C14 -50.9(4)
N1 C2 C3 C14 125.1(3)
C11 C3 C4 C6 -53.6(5)
C2 C3 C4 C6 -177.8(4)
C14 C3 C4 C6 65.0(5)
C11 C3 C4 C5 123.4(3)
C2 C3 C4 C5 -0.7(3)
C14 C3 C4 C5 -117.9(3)
C2 N1 C5 C9 179.5(4)
C2 N1 C5 C4 0.3(4)
C6 C4 C5 C9 -1.6(6)
C3 C4 C5 C9 -179.0(4)
C6 C4 C5 N1 177.8(4)
C3 C4 C5 N1 0.3(4)
C5 C4 C6 C7 2.4(6)
C3 C4 C6 C7 179.1(4)
C4 C6 C7 C8 -2.3(8)
C6 C7 C8 C9 1.3(9)
C7 C8 C9 C5 -0.4(9)
N1 C5 C9 C8 -178.7(5)
C4 C5 C9 C8 0.5(7)
C4 C3 C11 C12 163.0(3)
C2 C3 C11 C12 -79.4(3)
C14 C3 C11 C12 35.6(3)
C3 C11 C12 N13 -20.5(3)
C3 C11 C12 C26 103.0(3)
C26 C12 N13 C29 62.6(4)
C11 C12 N13 C29 -175.5(3)
C26 C12 N13 C14 -125.6(3)
C11 C12 N13 C14 -3.8(3)
C29 N13 C14 C15 77.0(4)
C12 N13 C14 C15 -95.8(3)
C29 N13 C14 C3 -161.4(3)
C12 N13 C14 C3 25.9(3)
C4 C3 C14 C15 -41.4(4)
C11 C3 C14 C15 84.2(3)
C2 C3 C14 C15 -155.8(3)
C4 C3 C14 N13 -162.0(3)
C11 C3 C14 N13 -36.3(3)
C2 C3 C14 N13 83.6(3)
N13 C14 C15 C16 18(17)
C3 C14 C15 C16 -97(17)
C14 C15 C16 Si1 144(14)
C17 Si1 C16 C15 -127(19)
C23' Si1 C16 C15 64(19)
C20 Si1 C16 C15 -7(19)
C23 Si1 C16 C15 114(19)
C20' Si1 C16 C15 -54(19)
C16 Si1 C17 C19 -56.9(5)
C23' Si1 C17 C19 106.1(11)
C20 Si1 C17 C19 -169.5(5)
C23 Si1 C17 C19 59.3(6)
C20' Si1 C17 C19 -163.0(6)
C16 Si1 C17 C18 67.8(5)
C23' Si1 C17 C18 -129.2(10)
C20 Si1 C17 C18 -44.9(6)
C23 Si1 C17 C18 -176.0(6)
C20' Si1 C17 C18 -38.3(6)
C19 C17 C18 C22' 147.2(15)
Si1 C17 C18 C22' 21.7(16)
C19 C17 C18 C20' 161.5(7)
Si1 C17 C18 C20' 36.1(6)
C17 Si1 C20 C21' 37(2)
C16 Si1 C20 C21' -80(2)
C23' Si1 C20 C21' 172(2)
C23 Si1 C20 C21' 165(2)
C20' Si1 C20 C21' 28(2)
C17 Si1 C20 C20' 8.5(7)
C16 Si1 C20 C20' -107.7(6)
C23' Si1 C20 C20' 144.3(9)
C23 Si1 C20 C20' 137.2(7)
C17 Si1 C20 C21 167.7(7)
C16 Si1 C20 C21 51.5(8)
C23' Si1 C20 C21 -56.5(10)
C23 Si1 C20 C21 -63.7(9)
C20' Si1 C20 C21 159.2(11)
C17 Si1 C20 C22 -61.0(8)
C16 Si1 C20 C22 -177.2(7)
C23' Si1 C20 C22 74.8(9)
C23 Si1 C20 C22 67.6(8)
C20' Si1 C20 C22 -69.5(9)
C20' C20 C21 C21' -55(3)
C22 C20 C21 C21' 80.7(12)
Si1 C20 C21 C21' -149.5(13)
C20' C20 C22 C21' 75.2(18)
C21 C20 C22 C21' -91.1(18)
Si1 C20 C22 C21' 137.5(18)
C21' C20 C22 C20' -75.2(18)
C21 C20 C22 C20' -166.3(13)
Si1 C20 C22 C20' 62.3(8)
C21' C20 C20' C22' -60(2)
C21 C20 C20' C22' -3(4)
C22 C20 C20' C22' -142(2)
Si1 C20 C20' C22' 100(2)
C21 C20 C20' C21' 58(3)
C22 C20 C20' C21' -81.7(12)
Si1 C20 C20' C21' 160.8(12)
C21' C20 C20' C22 81.7(12)
C21 C20 C20' C22 139(3)
Si1 C20 C20' C22 -117.5(7)
C21' C20 C20' Si1 -160.8(12)
C21 C20 C20' Si1 -103(3)
C22 C20 C20' Si1 117.5(7)
C21' C20 C20' C18 -123(2)
C21 C20 C20' C18 -65(4)
C22 C20 C20' C18 156(2)
Si1 C20 C20' C18 38(2)
C21' C22 C20' C20 -54.3(14)
C20 C22 C20' C22' 118(3)
C21' C22 C20' C22' 63(3)
C20 C22 C20' C21' 54.3(14)
C20 C22 C20' Si1 -54.1(7)
C21' C22 C20' Si1 -108.3(15)
C20 C22 C20' C18 -152(3)
C21' C22 C20' C18 154(3)
C17 Si1 C20' C20 -171.6(7)
C16 Si1 C20' C20 86.6(6)
C23' Si1 C20' C20 -34.7(9)
C23 Si1 C20' C20 -75.7(12)
C17 Si1 C20' C22' 56.5(15)
C16 Si1 C20' C22' -45.3(16)
C23' Si1 C20' C22' -166.5(15)
C20 Si1 C20' C22' -131.9(18)
C23 Si1 C20' C22' 152.4(14)
C17 Si1 C20' C21' 174.5(11)
C16 Si1 C20' C21' 72.7(10)
C23' Si1 C20' C21' -48.5(12)
C20 Si1 C20' C21' -13.9(9)
C23 Si1 C20' C21' -89.6(13)
C17 Si1 C20' C22 -127.8(7)
C16 Si1 C20' C22 130.4(6)
C23' Si1 C20' C22 9.1(10)
C20 Si1 C20' C22 43.8(7)
C23 Si1 C20' C22 -32.0(14)
C17 Si1 C20' C18 26.5(4)
C16 Si1 C20' C18 -75.3(6)
C23' Si1 C20' C18 163.5(7)
C20 Si1 C20' C18 -161.9(9)
C23 Si1 C20' C18 122.4(9)
C22' C18 C20' C20 98(3)
C17 C18 C20' C20 -65(2)
C17 C18 C20' C22' -163.2(18)
C22' C18 C20' C21' 12(3)
C17 C18 C20' C21' -152(2)
C22' C18 C20' C22 -129(3)
C17 C18 C20' C22 68(3)
C22' C18 C20' Si1 132.4(17)
C17 C18 C20' Si1 -30.8(5)
C21 C20 C21' C20' -163.6(9)
C22 C20 C21' C20' 82.7(9)
Si1 C20 C21' C20' -27.2(18)
C20' C20 C21' C22 -82.7(9)
C21 C20 C21' C22 113.7(8)
Si1 C20 C21' C22 -109.9(16)
C20' C20 C21' C21 163.6(9)
C22 C20 C21' C21 -113.7(8)
Si1 C20 C21' C21 136.4(18)
C22' C20' C21' C20 141.3(16)
C22 C20' C21' C20 -65.2(11)
Si1 C20' C21' C20 18.3(11)
C18 C20' C21' C20 134(2)
C20 C20' C21' C22 65.2(11)
C22' C20' C21' C22 -153.5(15)
Si1 C20' C21' C22 83.5(10)
C18 C20' C21' C22 -161(2)
C20 C20' C21' C21 -13.1(8)
C22' C20' C21' C21 128.2(16)
C22 C20' C21' C21 -78.3(13)
Si1 C20' C21' C21 5.2(14)
C18 C20' C21' C21 121(2)
C20' C22 C21' C20 68.4(11)
C20 C22 C21' C20' -68.4(11)
C20 C22 C21' C21 43.9(11)
C20' C22 C21' C21 112.3(12)
C20 C21 C21' C20' 15.3(9)
C20 C21 C21' C22 -52.3(9)
C17 C18 C22' C20' 18.2(19)
C20 C20' C22' C18 -134(2)
C21' C20' C22' C18 -172.9(16)
C22 C20' C22' C18 135(3)
Si1 C20' C22' C18 -54.2(18)
C17 Si1 C23 C24 -171.0(11)
C16 Si1 C23 C24 -53.8(13)
C23' Si1 C23 C24 49.7(13)
C20 Si1 C23 C24 58.8(12)
C20' Si1 C23 C24 109.0(14)
C17 Si1 C23 C23' 139.3(8)
C16 Si1 C23 C23' -103.5(8)
C20 Si1 C23 C23' 9.1(9)
C20' Si1 C23 C23' 59.4(13)
C17 Si1 C23 C25 53.3(12)
C16 Si1 C23 C25 170.4(10)
C23' Si1 C23 C25 -86.1(13)
C20 Si1 C23 C25 -77.0(12)
C20' Si1 C23 C25 -26.7(17)
C25 C23 C24 C23' 85.5(14)
Si1 C23 C24 C23' -48.1(10)
C24 C23 C25 C25' -66.0(17)
C23' C23 C25 C25' 2.8(14)
Si1 C23 C25 C25' 68.5(14)
C24 C23 C23' C25' 113.7(15)
C25 C23 C23' C25' -3.0(15)
Si1 C23 C23' C25' -114.7(13)
C25 C23 C23' C24 -116.6(10)
Si1 C23 C23' C24 131.7(8)
C24 C23 C23' Si1 -131.7(8)
C25 C23 C23' Si1 111.7(9)
C23 C24 C23' C25' -76.5(16)
C23 C24 C23' Si1 46.1(8)
C17 Si1 C23' C23 -69.3(11)
C16 Si1 C23' C23 93.5(7)
C20 Si1 C23' C23 -171.1(9)
C20' Si1 C23' C23 -145.2(8)
C17 Si1 C23' C25' 12(2)
C16 Si1 C23' C25' 174.5(13)
C20 Si1 C23' C25' -90.1(15)
C23 Si1 C23' C25' 81.0(16)
C20' Si1 C23' C25' -64.2(16)
C17 Si1 C23' C24 -108.6(11)
C16 Si1 C23' C24 54.1(12)
C20 Si1 C23' C24 149.5(12)
C23 Si1 C23' C24 -39.4(10)
C20' Si1 C23' C24 175.4(10)
C23 C23' C25' C25 2.7(14)
C24 C23' C25' C25 55.2(17)
Si1 C23' C25' C25 -63.4(16)
C23 C25 C25' C23' -2.7(13)
N13 C12 C26 C27 -128.9(4)
C11 C12 C26 C27 114.9(4)
C12 C26 C27 C28 -175.9(4)
C14 N13 C29 O30 2.7(5)
C12 N13 C29 O30 174.1(3)
C14 N13 C29 C31 179.7(3)
C12 N13 C29 C31 -8.9(5)
O30 C29 C31 N35 -37.0(5)
N13 C29 C31 N35 146.0(3)
O30 C29 C31 C32 76.2(4)
N13 C29 C31 C32 -100.8(4)
N35 C31 C32 C33 30.8(4)
C29 C31 C32 C33 -87.9(4)
C31 C32 C33 C34 -34.4(5)
C32 C33 C34 N35 23.8(5)
C33 C34 N35 C36 176.1(4)
C33 C34 N35 C31 -4.1(5)
C32 C31 N35 C36 162.7(3)
C29 C31 N35 C36 -79.5(4)
C32 C31 N35 C34 -17.1(4)
C29 C31 N35 C34 100.7(4)
C34 N35 C36 O37 -174.9(4)
C31 N35 C36 O37 5.4(6)
C34 N35 C36 O38 5.7(5)
C31 N35 C36 O38 -174.1(3)
O37 C36 O38 C39 4.5(6)
N35 C36 O38 C39 -176.2(4)
C36 O38 C39 C41 -174.1(4)
C36 O38 C39 C42 69.2(5)
C36 O38 C39 C40 -55.1(7)
